data_1009037
loop_
_publ_author_name
'Hodeau, J L'
'Marezio, M'
'Roucau, C'
'Ayroles, R'
'Meerschaut, A'
'Rouxel, J'
'Monceau, P'

_publ_section_title
;
Charge density waves in Nb Se3 at 145 K: Crystal structures x-ray and
electron diffraction studies
;
_journal_coden_ASTM JPSOAW
_journal_name_full 'Journal of Physics C'
_journal_page_first 4117
_journal_page_last 4134
_journal_paper_doi 10.1088/0022-3719/11/20/009
_journal_volume 11
_journal_year 1978
_chemical_formula_structural 'Nb Se3'
_chemical_formula_sum 'Nb Se3'
_chemical_name_systematic 'Niobium selenide (1/3)'
_space_group_IT_number 11
_symmetry_cell_setting monoclinic
_symmetry_Int_Tables_number 11
_symmetry_space_group_name_Hall '-P 2yb'
_symmetry_space_group_name_H-M 'P 1 21/m 1'
_cell_angle_alpha 90
_cell_angle_beta 109.47(1)
_cell_angle_gamma 90
_cell_formula_units_Z 6
_cell_length_a 10.009(1)
_cell_length_b 3.4805(6)
_cell_length_c 15.629(2)
_cell_volume 513.3
_refine_ls_R_factor_all 0.046
_cod_database_code 1009037

loop_
_symmetry_equiv_pos_as_xyz
x,y,z
-x,1/2+y,-z
-x,-y,-z
x,1/2-y,z

loop_
_atom_site_label
_atom_site_type_symbol
_atom_site_symmetry_multiplicity
_atom_site_Wyckoff_symbol
_atom_site_fract_x
_atom_site_fract_y
_atom_site_fract_z
_atom_site_occupancy
_atom_site_attached_hydrogens
_atom_site_calc_flag
Nb1 Nb5+ 2 e 0.6532(3) 0.25 0.1185(2) 1. 0 d
Nb2 Nb5+ 2 e 0.3162(3) 0.75 0.2059(2) 1. 0 d
Nb3 Nb5+ 2 e 0.2942(3) 0.25 0.4613(2) 1. 0 d
Se1 Se2- 2 e 0.4421(3) 0.75 0.0665(2) 1. 0 d
Se2 Se2- 2 e 0.8344(3) 0.75 0.0877(2) 1. 0 d
Se3 Se2- 2 e 0.8035(3) 0.75 0.2390(2) 1. 0 d
Se4 Se2- 2 e 0.1644(3) 0.25 0.0869(2) 1. 0 d
Se5 Se2- 2 e 0.1788(3) 0.25 0.2759(2) 1. 0 d
Se6 Se2- 2 e 0.5273(3) 0.25 0.2488(2) 1. 0 d
Se7 Se1- 2 e 0.0826(3) 0.75 0.4246(2) 1. 0 d
Se8 Se2- 2 e 0.4441(3) 0.75 0.4054(2) 1. 0 d
Se9 Se1- 2 e 0.2443(3) 0.75 0.5755(2) 1. 0 d

loop_
_atom_type_symbol
_atom_type_oxidation_number
Nb5+ 5.000
Se2- -2.000
Se1- -1.000
